data_7030479
loop_
_publ_author_name
'Dakkach, Mohamed'
'Fontrodona, Xavier'
'Parella, Teodor'
'Atlamsani, Ahmed'
'Romero, Isabel'
'Rodr\'iguez, Montserrat'

_publ_section_title
;
 Polypyrrole-functionalized ruthenium carbene catalysts as efficient
 heterogeneous systems for olefin epoxidation.
;
_journal_issue 26
_journal_name_full 'Dalton transactions (Cambridge, England : 2003)'
_journal_page_first 9916
_journal_page_last 9923
_journal_paper_doi 10.1039/c4dt00698d
_journal_volume 43
_journal_year 2014
_chemical_formula_moiety 'C21 H28 Cl2 N4 O Ru S'
_chemical_formula_sum 'C21 H28 Cl2 N4 O Ru S'
_chemical_formula_weight 556.50
_chemical_name_systematic
; 
 ? 
;
_space_group_IT_number 2
_symmetry_cell_setting triclinic
_symmetry_space_group_name_Hall '-P 1'
_symmetry_space_group_name_H-M 'P -1'
_atom_sites_solution_hydrogens geom
_atom_sites_solution_primary direct
_atom_sites_solution_secondary difmap
_audit_creation_method SHELXL-97
_cell_angle_alpha 102.506(9)
_cell_angle_beta 90.074(9)
_cell_angle_gamma 94.764(10)
_cell_formula_units_Z 4
_cell_length_a 9.495(6)
_cell_length_b 15.469(10)
_cell_length_c 16.457(10)
_cell_measurement_reflns_used 4147
_cell_measurement_temperature 300(2)
_cell_measurement_theta_max 26.38
_cell_measurement_theta_min 2.44
_cell_volume 2351(3)
_computing_cell_refinement 'Bruker SMART'
_computing_data_collection 'Bruker SMART'
_computing_data_reduction 'Bruker SAINT'
_computing_molecular_graphics 'Bruker SHELXTL'
_computing_publication_material 'Bruker SHELXTL'
_computing_structure_refinement 'Bruker SHELXTL'
_computing_structure_solution 'Bruker SHELXTL'
_diffrn_ambient_temperature 300(2)
_diffrn_measured_fraction_theta_full 'ACTA 50'
_diffrn_measured_fraction_theta_max 0.930
_diffrn_measurement_device_type CCD
_diffrn_measurement_method 'phi and omega scans'
_diffrn_radiation_monochromator graphite
_diffrn_radiation_source 'fine-focus sealed tube'
_diffrn_radiation_type MoK\a
_diffrn_radiation_wavelength 0.71073
_diffrn_reflns_av_R_equivalents 0.0917
_diffrn_reflns_av_sigmaI/netI 0.1214
_diffrn_reflns_limit_h_max 12
_diffrn_reflns_limit_h_min -12
_diffrn_reflns_limit_k_max 20
_diffrn_reflns_limit_k_min -20
_diffrn_reflns_limit_l_max 21
_diffrn_reflns_limit_l_min -21
_diffrn_reflns_number 31286
_diffrn_reflns_theta_full 'ACTA 50'
_diffrn_reflns_theta_max 28.40
_diffrn_reflns_theta_min 2.05
_exptl_absorpt_coefficient_mu 1.003
_exptl_absorpt_correction_T_max 1.0
_exptl_absorpt_correction_T_min 0.413684
_exptl_absorpt_correction_type empirical
_exptl_absorpt_process_details 'SADABS V2.10 BRUKER 2001'
_exptl_crystal_colour orange
_exptl_crystal_density_diffrn 1.572
_exptl_crystal_density_method 'not measured'
_exptl_crystal_description plate
_exptl_crystal_F_000 1136
_exptl_crystal_size_max 0.1
_exptl_crystal_size_mid 0.1
_exptl_crystal_size_min 0.05
_refine_diff_density_max 6.326
_refine_diff_density_min -5.491
_refine_diff_density_rms 0.318
_refine_ls_extinction_method none
_refine_ls_goodness_of_fit_ref 1.090
_refine_ls_hydrogen_treatment constr
_refine_ls_matrix_type full
_refine_ls_number_parameters 545
_refine_ls_number_reflns 10990
_refine_ls_number_restraints 18
_refine_ls_restrained_S_all 1.089
_refine_ls_R_factor_all 0.2396
_refine_ls_R_factor_gt 0.1806
_refine_ls_shift/su_max 0.006
_refine_ls_shift/su_mean 0.000
_refine_ls_structure_factor_coef Fsqd
_refine_ls_weighting_details 'calc w=1/[\s^2^(Fo^2^)+(0.1114P)^2^+188.8155P] where P=(Fo^2^+2Fc^2^)/3'
_refine_ls_weighting_scheme calc
_refine_ls_wR_factor_gt 0.4341
_refine_ls_wR_factor_ref 0.4656
_reflns_number_gt 6597
_reflns_number_total 10990
_reflns_threshold_expression >2sigma(I)
_cod_data_source_file c4dt00698d2.cif
_cod_data_source_block complex_2b
_cod_depositor_comments 'Adding full bibliography for 7030478--7030479.cif.'
_cod_original_sg_symbol_H-M P-1
_cod_database_code 7030479

loop_
_symmetry_equiv_pos_as_xyz
'x, y, z'
'-x, -y, -z'

loop_
_atom_site_label
_atom_site_type_symbol
_atom_site_fract_x
_atom_site_fract_y
_atom_site_fract_z
_atom_site_U_iso_or_equiv
_atom_site_adp_type
_atom_site_occupancy
_atom_site_symmetry_multiplicity
_atom_site_calc_flag
_atom_site_refinement_flags
Ru1 Ru 0.28949(18) 0.72486(12) 0.47071(9) 0.0333(4) Uani 1 1 d .
S1 S 0.4595(6) 0.6591(4) 0.3939(3) 0.0426(13) Uani 1 1 d .
Cl1 Cl 0.4480(6) 0.8447(4) 0.5470(3) 0.0491(14) Uani 1 1 d .
N1 N 0.1156(16) 0.7744(10) 0.5383(9) 0.025(3) Uani 1 1 d .
O1 O 0.480(2) 0.6729(13) 0.3066(9) 0.065(5) Uani 1 1 d .
C1 C 0.057(3) 0.7439(18) 0.6013(12) 0.053(6) Uani 1 1 d .
H1A H 0.1049 0.7053 0.6256 0.063 Uiso 1 1 calc R
Cl2 Cl 0.3375(8) 0.6380(5) 0.5733(4) 0.0574(17) Uani 1 1 d .
N2 N 0.2241(15) 0.8066(10) 0.3887(9) 0.026(3) Uani 1 1 d .
C2 C -0.072(3) 0.769(2) 0.6309(14) 0.065(8) Uani 1 1 d .
H2A H -0.1082 0.7491 0.6769 0.078 Uiso 1 1 calc R
N3 N 0.138(2) 0.6354(15) 0.4050(10) 0.052(5) Uani 1 1 d .
C3 C -0.151(2) 0.8235(18) 0.5923(14) 0.048(6) Uani 1 1 d .
H3A H -0.2399 0.8383 0.6104 0.057 Uiso 1 1 calc R
N4 N 0.3712(17) 1.0337(11) 0.2253(9) 0.032(4) Uani 1 1 d .
C4 C -0.090(3) 0.853(2) 0.5281(17) 0.066(8) Uani 1 1 d .
H4A H -0.1379 0.8895 0.5011 0.079 Uiso 1 1 calc R
C5 C 0.046(2) 0.8296(15) 0.5018(11) 0.035(5) Uani 1 1 d .
C6 C 0.126(2) 0.8657(14) 0.4373(11) 0.034(4) Uani 1 1 d .
H6A H 0.0579 0.8800 0.3991 0.041 Uiso 1 1 calc R
H6B H 0.1787 0.9208 0.4642 0.041 Uiso 1 1 calc R
C7 C 0.153(2) 0.7429(14) 0.3156(11) 0.035(5) Uani 1 1 d .
H7A H 0.2234 0.7241 0.2742 0.042 Uiso 1 1 calc R
H7B H 0.0847 0.7730 0.2908 0.042 Uiso 1 1 calc R
C8 C 0.079(2) 0.6615(15) 0.3396(10) 0.034(5) Uani 1 1 d .
C9 C -0.041(3) 0.6189(18) 0.2948(16) 0.055(6) Uani 1 1 d .
H9A H -0.0839 0.6414 0.2537 0.066 Uiso 1 1 calc R
C10 C -0.094(3) 0.538(2) 0.3166(18) 0.068(8) Uani 1 1 d .
H10A H -0.1717 0.5046 0.2878 0.081 Uiso 1 1 calc R
C11 C -0.032(4) 0.510(2) 0.3793(19) 0.080(10) Uani 1 1 d .
H11A H -0.0648 0.4570 0.3929 0.096 Uiso 1 1 calc R
C12 C 0.080(4) 0.5606(18) 0.4222(18) 0.080(11) Uani 1 1 d .
H12A H 0.1183 0.5412 0.4664 0.096 Uiso 1 1 calc R
C13 C 0.342(2) 0.8588(14) 0.3580(13) 0.038(5) Uani 1 1 d .
H13A H 0.4050 0.8185 0.3260 0.045 Uiso 1 1 calc R
H13B H 0.3959 0.8953 0.4051 0.045 Uiso 1 1 calc R
C14 C 0.287(3) 0.9215(17) 0.3008(15) 0.046(5) Uani 1 1 d .
H14A H 0.2351 0.8857 0.2526 0.056 Uiso 1 1 calc R
H14B H 0.2247 0.9625 0.3321 0.056 Uiso 1 1 calc R
C15 C 0.416(2) 0.9723(15) 0.2734(13) 0.037(5) Uani 1 1 d .
H15A H 0.4705 1.0049 0.3219 0.044 Uiso 1 1 calc R
H15B H 0.4754 0.9310 0.2399 0.044 Uiso 1 1 calc R
C16 C 0.286(2) 1.0144(17) 0.1581(13) 0.044(5) Uani 1 1 d .
H16A H 0.2496 0.9576 0.1316 0.053 Uiso 1 1 calc R
C17 C 0.261(3) 1.0918(18) 0.1339(13) 0.048(6) Uani 1 1 d .
H17A H 0.2055 1.0970 0.0888 0.057 Uiso 1 1 calc R
C18 C 0.335(2) 1.1606(17) 0.1909(16) 0.049(6) Uani 1 1 d .
H18A H 0.3373 1.2209 0.1910 0.059 Uiso 1 1 calc R
C19 C 0.403(2) 1.1236(15) 0.2462(13) 0.038(5) Uani 1 1 d .
H19A H 0.4611 1.1543 0.2904 0.046 Uiso 1 1 calc R
C20 C 0.614(2) 0.7135(14) 0.4619(13) 0.037(4) Uani 1 1 d U
H20A H 0.6803 0.6704 0.4644 0.055 Uiso 1 1 calc R
H20B H 0.5822 0.7373 0.5169 0.055 Uiso 1 1 calc R
H20C H 0.6594 0.7606 0.4392 0.055 Uiso 1 1 calc R
C21 C 0.444(4) 0.5418(19) 0.3850(19) 0.083(11) Uani 1 1 d .
H21A H 0.4976 0.5142 0.3387 0.125 Uiso 1 1 calc R
H21B H 0.3461 0.5197 0.3762 0.125 Uiso 1 1 calc R
H21C H 0.4788 0.5285 0.4352 0.125 Uiso 1 1 calc R
Cl1A Cl 1.0045(7) 0.1467(4) -0.0436(3) 0.0491(14) Uani 1 1 d .
N1A N 0.7632(17) 0.3638(11) 0.0960(10) 0.032(3) Uani 1 1 d U
C1A C 0.741(4) 0.4433(18) 0.0743(18) 0.067(8) Uani 1 1 d .
H1AA H 0.7953 0.4601 0.0324 0.080 Uiso 1 1 calc R
O1A O 1.093(2) 0.3154(13) 0.1956(11) 0.061(5) Uani 1 1 d .
Ru1A Ru 0.88722(19) 0.27230(13) 0.03008(10) 0.0363(5) Uani 1 1 d .
N2A N 0.7916(15) 0.1933(10) 0.1120(8) 0.026(3) Uani 1 1 d .
C2A C 0.645(3) 0.497(2) 0.110(2) 0.067(8) Uani 1 1 d .
H2AA H 0.6322 0.5496 0.0932 0.081 Uiso 1 1 calc R
Cl2A Cl 0.9722(8) 0.3551(5) -0.0715(4) 0.0628(18) Uani 1 1 d .
N3A N 0.6966(18) 0.2235(11) -0.0373(10) 0.034(4) Uani 1 1 d U
C3A C 0.565(4) 0.474(2) 0.174(2) 0.080(10) Uani 1 1 d .
H3AA H 0.4974 0.5097 0.1998 0.096 Uiso 1 1 calc R
S1A S 1.0777(6) 0.3307(4) 0.1102(4) 0.0423(13) Uani 1 1 d .
N4A N 0.857(2) -0.0367(13) 0.2768(10) 0.041(4) Uani 1 1 d .
C4A C 0.588(3) 0.3931(19) 0.1975(15) 0.054(6) Uani 1 1 d .
H4AA H 0.5376 0.3754 0.2403 0.065 Uiso 1 1 calc R
C5A C 0.690(2) 0.3413(17) 0.1551(13) 0.045(6) Uani 1 1 d .
C6A C 0.730(3) 0.2592(15) 0.1809(12) 0.043(5) Uani 1 1 d .
H6AA H 0.6463 0.2304 0.2010 0.051 Uiso 1 1 calc R
H6AB H 0.7978 0.2764 0.2266 0.051 Uiso 1 1 calc R
C7A C 0.670(2) 0.1336(15) 0.0605(12) 0.037(5) Uani 1 1 d .
H7AA H 0.7046 0.0767 0.0355 0.045 Uiso 1 1 calc R
H7AB H 0.5949 0.1227 0.0978 0.045 Uiso 1 1 calc R
C8A C 0.612(2) 0.1715(16) -0.0055(12) 0.041(5) Uani 1 1 d .
C9A C 0.472(2) 0.148(2) -0.0335(14) 0.053(6) Uani 1 1 d .
H9AA H 0.4153 0.1089 -0.0091 0.063 Uiso 1 1 calc R
C10A C 0.416(3) 0.182(3) -0.0979(16) 0.082(12) Uani 1 1 d .
H10B H 0.3225 0.1686 -0.1164 0.099 Uiso 1 1 calc R
C11A C 0.513(3) 0.238(2) -0.1328(13) 0.057(7) Uani 1 1 d .
H11B H 0.4844 0.2604 -0.1777 0.068 Uiso 1 1 calc R
C12A C 0.649(3) 0.260(2) -0.1018(14) 0.071(9) Uani 1 1 d .
H12B H 0.7085 0.3000 -0.1236 0.085 Uiso 1 1 calc R
C13A C 0.885(2) 0.1369(14) 0.1454(12) 0.037(5) Uani 1 1 d .
H13C H 0.9618 0.1747 0.1774 0.044 Uiso 1 1 calc R
H13D H 0.9268 0.0978 0.0992 0.044 Uiso 1 1 calc R
C14A C 0.812(2) 0.0817(16) 0.1995(13) 0.043(5) Uani 1 1 d .
H14C H 0.7348 0.0435 0.1686 0.051 Uiso 1 1 calc R
H14D H 0.7730 0.1199 0.2474 0.051 Uiso 1 1 calc R
C15A C 0.920(2) 0.0246(16) 0.2287(14) 0.044(5) Uani 1 1 d .
H15C H 0.9640 -0.0091 0.1803 0.053 Uiso 1 1 calc R
H15D H 0.9930 0.0637 0.2623 0.053 Uiso 1 1 calc R
C16A C 0.777(2) -0.0136(19) 0.3466(13) 0.049(6) Uani 1 1 d .
H16B H 0.7608 0.0435 0.3750 0.058 Uiso 1 1 calc R
C17A C 0.725(2) -0.093(2) 0.3658(18) 0.056(7) Uani 1 1 d .
H17B H 0.6682 -0.0988 0.4108 0.068 Uiso 1 1 calc R
C18A C 0.771(3) -0.1630(19) 0.3070(16) 0.052(6) Uani 1 1 d .
H18B H 0.7486 -0.2232 0.3049 0.063 Uiso 1 1 calc R
C19A C 0.856(3) -0.1272(17) 0.2516(13) 0.048(6) Uani 1 1 d .
H19B H 0.9024 -0.1584 0.2065 0.057 Uiso 1 1 calc R
C20A C 1.098(4) 0.4494(18) 0.127(2) 0.081(10) Uani 1 1 d .
H20D H 1.1830 0.4717 0.1586 0.121 Uiso 1 1 calc R
H20E H 1.0183 0.4738 0.1563 0.121 Uiso 1 1 calc R
H20F H 1.1033 0.4663 0.0739 0.121 Uiso 1 1 calc R
C21A C 1.236(3) 0.309(2) 0.0609(16) 0.072(9) Uani 1 1 d .
H21D H 1.3130 0.3381 0.0972 0.107 Uiso 1 1 calc R
H21E H 1.2385 0.3315 0.0108 0.107 Uiso 1 1 calc R
H21F H 1.2438 0.2463 0.0474 0.107 Uiso 1 1 calc R

loop_
_atom_site_aniso_label
_atom_site_aniso_U_11
_atom_site_aniso_U_22
_atom_site_aniso_U_33
_atom_site_aniso_U_23
_atom_site_aniso_U_13
_atom_site_aniso_U_12
Ru1 0.0358(9) 0.0472(10) 0.0208(7) 0.0141(7) -0.0004(6) 0.0089(7)
S1 0.045(3) 0.064(4) 0.025(2) 0.015(2) 0.005(2) 0.025(3)
Cl1 0.043(3) 0.068(4) 0.034(3) 0.008(3) -0.015(2) 0.002(3)
N1 0.031(8) 0.024(8) 0.019(7) 0.008(6) 0.000(6) -0.010(6)
O1 0.096(15) 0.084(14) 0.025(8) 0.024(8) 0.016(8) 0.038(11)
C1 0.069(17) 0.077(18) 0.016(9) 0.020(10) -0.004(10) 0.007(13)
Cl2 0.073(4) 0.072(4) 0.039(3) 0.030(3) 0.001(3) 0.024(3)
N2 0.019(7) 0.026(8) 0.029(8) 0.004(6) -0.007(6) -0.007(6)
C2 0.068(18) 0.10(2) 0.025(11) 0.014(13) 0.014(11) 0.014(16)
N3 0.075(15) 0.071(14) 0.011(7) 0.009(8) -0.002(8) 0.009(11)
C3 0.020(10) 0.085(18) 0.039(11) 0.009(11) 0.017(9) 0.024(11)
N4 0.034(9) 0.040(10) 0.023(7) 0.011(7) 0.002(6) 0.002(7)
C4 0.035(13) 0.12(3) 0.053(15) 0.025(16) 0.005(11) 0.020(15)
C5 0.038(11) 0.050(13) 0.017(8) 0.006(8) 0.014(8) 0.007(9)
C6 0.045(12) 0.043(12) 0.020(8) 0.015(8) 0.005(8) 0.015(9)
C7 0.037(11) 0.044(12) 0.023(9) 0.014(8) -0.016(8) -0.010(9)
C8 0.024(9) 0.059(13) 0.015(8) 0.002(8) 0.009(7) -0.007(9)
C9 0.047(14) 0.063(17) 0.049(14) 0.004(12) 0.002(11) -0.003(12)
C10 0.031(13) 0.11(2) 0.058(16) 0.012(16) 0.015(12) -0.014(14)
C11 0.10(2) 0.08(2) 0.058(17) 0.032(16) -0.004(16) -0.043(19)
C12 0.14(3) 0.046(16) 0.060(17) 0.025(13) 0.045(19) -0.017(17)
C13 0.040(12) 0.038(12) 0.034(10) 0.008(9) -0.003(9) -0.005(9)
C14 0.046(13) 0.053(14) 0.046(13) 0.026(11) 0.002(10) 0.001(11)
C15 0.024(10) 0.048(13) 0.041(11) 0.016(10) 0.004(8) -0.002(8)
C16 0.051(13) 0.056(14) 0.032(10) 0.025(10) 0.002(9) 0.005(11)
C17 0.050(13) 0.077(17) 0.030(10) 0.041(11) 0.001(9) 0.013(12)
C18 0.038(12) 0.052(14) 0.070(16) 0.043(13) 0.007(11) 0.005(10)
C19 0.031(10) 0.053(14) 0.037(11) 0.024(10) 0.004(8) 0.006(9)
C20 0.037(4) 0.037(4) 0.037(4) 0.0085(14) 0.0003(10) 0.0027(11)
C21 0.14(3) 0.059(19) 0.066(18) 0.016(15) 0.029(19) 0.07(2)
Cl1A 0.053(3) 0.057(4) 0.035(3) 0.006(2) 0.016(2) 0.006(3)
N1A 0.032(4) 0.033(4) 0.032(4) 0.0068(12) 0.0005(10) 0.0027(11)
C1A 0.10(2) 0.054(17) 0.060(16) 0.029(13) 0.021(16) 0.039(16)
O1A 0.066(12) 0.070(12) 0.046(10) 0.021(9) -0.006(8) -0.020(9)
Ru1A 0.0388(9) 0.0512(11) 0.0239(8) 0.0183(7) 0.0081(6) 0.0054(7)
N2A 0.024(7) 0.037(9) 0.018(7) 0.012(6) 0.005(6) -0.011(6)
C2A 0.07(2) 0.058(18) 0.07(2) 0.016(15) -0.022(16) -0.003(15)
Cl2A 0.081(5) 0.073(4) 0.043(3) 0.034(3) 0.016(3) 0.000(4)
N3A 0.034(4) 0.034(4) 0.034(4) 0.0075(13) 0.0006(10) 0.0029(11)
C3A 0.07(2) 0.08(2) 0.09(2) 0.005(19) -0.018(18) 0.037(18)
S1A 0.038(3) 0.049(3) 0.045(3) 0.023(3) 0.005(2) -0.001(2)
N4A 0.053(11) 0.055(12) 0.023(8) 0.028(8) 0.009(7) 0.001(9)
C4A 0.048(14) 0.076(19) 0.038(12) 0.018(12) -0.015(10) -0.007(13)
C5A 0.033(11) 0.077(17) 0.029(10) 0.012(10) 0.002(8) 0.034(11)
C6A 0.055(14) 0.051(14) 0.023(9) 0.012(9) 0.007(9) 0.004(11)
C7A 0.034(11) 0.044(12) 0.034(10) 0.017(9) -0.007(8) -0.012(9)
C8A 0.036(11) 0.057(14) 0.027(10) 0.004(9) -0.002(8) 0.002(10)
C9A 0.030(11) 0.09(2) 0.038(12) 0.020(12) -0.009(9) 0.006(12)
C10A 0.024(12) 0.17(4) 0.041(14) 0.018(17) 0.002(10) -0.032(16)
C11A 0.061(16) 0.09(2) 0.021(10) 0.008(11) -0.003(10) 0.033(15)
C12A 0.08(2) 0.11(3) 0.029(11) 0.013(14) -0.011(12) 0.056(19)
C13A 0.050(12) 0.041(12) 0.030(10) 0.032(9) 0.005(9) 0.001(9)
C14A 0.051(13) 0.054(14) 0.033(10) 0.032(10) 0.000(9) -0.001(10)
C15A 0.052(14) 0.052(14) 0.035(11) 0.027(10) -0.003(10) -0.007(11)
C16A 0.039(12) 0.083(18) 0.025(10) 0.015(11) 0.003(9) 0.003(12)
C17A 0.031(12) 0.08(2) 0.072(17) 0.050(16) 0.005(11) 0.007(12)
C18A 0.046(14) 0.068(17) 0.054(14) 0.040(13) -0.010(11) -0.006(12)
C19A 0.064(16) 0.057(15) 0.031(10) 0.024(10) 0.000(10) 0.016(12)
C20A 0.12(3) 0.035(15) 0.08(2) 0.003(14) 0.02(2) -0.011(16)
C21A 0.07(2) 0.08(2) 0.047(15) -0.015(14) 0.039(14) 0.029(16)

loop_
_atom_type_symbol
_atom_type_description
_atom_type_scat_dispersion_real
_atom_type_scat_dispersion_imag
_atom_type_scat_source
C C 0.0033 0.0016 'International Tables Vol C Tables 4.2.6.8 and 6.1.1.4'
H H 0.0000 0.0000 'International Tables Vol C Tables 4.2.6.8 and 6.1.1.4'
N N 0.0061 0.0033 'International Tables Vol C Tables 4.2.6.8 and 6.1.1.4'
O O 0.0106 0.0060 'International Tables Vol C Tables 4.2.6.8 and 6.1.1.4'
S S 0.1246 0.1234 'International Tables Vol C Tables 4.2.6.8 and 6.1.1.4'
Cl Cl 0.1484 0.1585 'International Tables Vol C Tables 4.2.6.8 and 6.1.1.4'
Ru Ru -1.2594 0.8363 'International Tables Vol C Tables 4.2.6.8 and 6.1.1.4'

loop_
_geom_angle_atom_site_label_1
_geom_angle_atom_site_label_2
_geom_angle_atom_site_label_3
_geom_angle
N3 Ru1 N1 82.9(7)
N3 Ru1 N2 82.6(7)
N1 Ru1 N2 82.1(6)
N3 Ru1 S1 91.3(6)
N1 Ru1 S1 173.9(4)
N2 Ru1 S1 99.0(4)
N3 Ru1 Cl1 172.6(6)
N1 Ru1 Cl1 91.9(4)
N2 Ru1 Cl1 91.6(4)
S1 Ru1 Cl1 94.1(2)
N3 Ru1 Cl2 96.2(6)
N1 Ru1 Cl2 90.8(4)
N2 Ru1 Cl2 172.9(4)
S1 Ru1 Cl2 88.0(2)
Cl1 Ru1 Cl2 89.1(2)
O1 S1 C21 105.8(13)
O1 S1 C20 110.1(11)
C21 S1 C20 111.3(14)
O1 S1 Ru1 119.4(8)
C21 S1 Ru1 112.0(11)
C20 S1 Ru1 98.1(7)
C1 N1 C5 120.0(18)
C1 N1 Ru1 125.4(16)
C5 N1 Ru1 113.3(11)
N1 C1 C2 121(2)
N1 C1 H1A 119.6
C2 C1 H1A 119.6
C6 N2 C13 110.9(16)
C6 N2 C7 112.6(15)
C13 N2 C7 108.4(15)
C6 N2 Ru1 105.4(10)
C13 N2 Ru1 114.1(12)
C7 N2 Ru1 105.3(11)
C1 C2 C3 121(2)
C1 C2 H2A 119.5
C3 C2 H2A 119.5
C8 N3 C12 116(2)
C8 N3 Ru1 114.8(16)
C12 N3 Ru1 129(2)
C4 C3 C2 117(2)
C4 C3 H3A 121.4
C2 C3 H3A 121.4
C16 N4 C19 108.7(18)
C16 N4 C15 127.0(18)
C19 N4 C15 124.2(17)
C3 C4 C5 120(2)
C3 C4 H4A 120.0
C5 C4 H4A 120.0
N1 C5 C4 120.8(19)
N1 C5 C6 115.6(17)
C4 C5 C6 124(2)
N2 C6 C5 115.6(16)
N2 C6 H6A 108.4
C5 C6 H6A 108.4
N2 C6 H6B 108.4
C5 C6 H6B 108.4
H6A C6 H6B 107.4
N2 C7 C8 112.5(14)
N2 C7 H7A 109.1
C8 C7 H7A 109.1
N2 C7 H7B 109.1
C8 C7 H7B 109.1
H7A C7 H7B 107.8
N3 C8 C9 125(2)
N3 C8 C7 115.8(17)
C9 C8 C7 119.5(19)
C10 C9 C8 115(3)
C10 C9 H9A 122.6
C8 C9 H9A 122.6
C9 C10 C11 120(3)
C9 C10 H10A 120.0
C11 C10 H10A 120.0
C12 C11 C10 120(3)
C12 C11 H11A 120.2
C10 C11 H11A 120.2
C11 C12 N3 124(3)
C11 C12 H12A 117.8
N3 C12 H12A 117.8
N2 C13 C14 111.9(17)
N2 C13 H13A 109.2
C14 C13 H13A 109.2
N2 C13 H13B 109.2
C14 C13 H13B 109.2
H13A C13 H13B 107.9
C15 C14 C13 107.6(18)
C15 C14 H14A 110.2
C13 C14 H14A 110.2
C15 C14 H14B 110.2
C13 C14 H14B 110.2
H14A C14 H14B 108.5
N4 C15 C14 109.8(17)
N4 C15 H15A 109.7
C14 C15 H15A 109.7
N4 C15 H15B 109.7
C14 C15 H15B 109.7
H15A C15 H15B 108.2
N4 C16 C17 109(2)
N4 C16 H16A 125.3
C17 C16 H16A 125.3
C16 C17 C18 106.1(19)
C16 C17 H17A 126.9
C18 C17 H17A 126.9
C19 C18 C17 108(2)
C19 C18 H18A 126.1
C17 C18 H18A 126.1
C18 C19 N4 108(2)
C18 C19 H19A 126.0
N4 C19 H19A 126.0
S1 C20 H20A 109.5
S1 C20 H20B 109.5
H20A C20 H20B 109.5
S1 C20 H20C 109.5
H20A C20 H20C 109.5
H20B C20 H20C 109.5
S1 C21 H21A 109.5
S1 C21 H21B 109.5
H21A C21 H21B 109.5
S1 C21 H21C 109.5
H21A C21 H21C 109.5
H21B C21 H21C 109.5
C5A N1A C1A 118(2)
C5A N1A Ru1A 117.6(15)
C1A N1A Ru1A 123.6(16)
C2A C1A N1A 123(3)
C2A C1A H1AA 118.3
N1A C1A H1AA 118.3
N1A Ru1A N3A 83.1(7)
N1A Ru1A N2A 81.3(6)
N3A Ru1A N2A 80.4(6)
N1A Ru1A S1A 92.0(5)
N3A Ru1A S1A 175.0(5)
N2A Ru1A S1A 97.5(4)
N1A Ru1A Cl1A 170.8(5)
N3A Ru1A Cl1A 91.0(5)
N2A Ru1A Cl1A 90.7(5)
S1A Ru1A Cl1A 93.6(2)
N1A Ru1A Cl2A 98.3(5)
N3A Ru1A Cl2A 93.4(5)
N2A Ru1A Cl2A 173.8(4)
S1A Ru1A Cl2A 88.7(2)
Cl1A Ru1A Cl2A 89.2(2)
C13A N2A C6A 111.5(15)
C13A N2A C7A 109.1(15)
C6A N2A C7A 109.0(16)
C13A N2A Ru1A 116.4(11)
C6A N2A Ru1A 104.9(11)
C7A N2A Ru1A 105.5(10)
C1A C2A C3A 119(3)
C1A C2A H2AA 120.7
C3A C2A H2AA 120.7
C8A N3A C12A 120(2)
C8A N3A Ru1A 116.4(14)
C12A N3A Ru1A 122.4(19)
C2A C3A C4A 119(3)
C2A C3A H3AA 120.7
C4A C3A H3AA 120.7
O1A S1A C21A 107.0(14)
O1A S1A C20A 102.8(14)
C21A S1A C20A 97.8(16)
O1A S1A Ru1A 121.0(7)
C21A S1A Ru1A 113.3(11)
C20A S1A Ru1A 111.9(13)
C19A N4A C16A 111.0(19)
C19A N4A C15A 123.2(19)
C16A N4A C15A 125(2)
C5A C4A C3A 118(3)
C5A C4A H4AA 121.0
C3A C4A H4AA 121.0
N1A C5A C4A 123(2)
N1A C5A C6A 115.2(17)
C4A C5A C6A 122(2)
C5A C6A N2A 113.9(16)
C5A C6A H6AA 108.8
N2A C6A H6AA 108.8
C5A C6A H6AB 108.8
N2A C6A H6AB 108.8
H6AA C6A H6AB 107.7
C8A C7A N2A 113.9(17)
C8A C7A H7AA 108.8
N2A C7A H7AA 108.8
C8A C7A H7AB 108.8
N2A C7A H7AB 108.8
H7AA C7A H7AB 107.7
N3A C8A C9A 123(2)
N3A C8A C7A 116.8(19)
C9A C8A C7A 120(2)
C8A C9A C10A 121(2)
C8A C9A H9AA 119.5
C10A C9A H9AA 119.5
C11A C10A C9A 115(2)
C11A C10A H10B 122.6
C9A C10A H10B 122.6
C12A C11A C10A 122(2)
C12A C11A H11B 119.2
C10A C11A H11B 119.2
C11A C12A N3A 120(3)
C11A C12A H12B 120.0
N3A C12A H12B 120.0
N2A C13A C14A 113.8(17)
N2A C13A H13C 108.8
C14A C13A H13C 108.8
N2A C13A H13D 108.8
C14A C13A H13D 108.8
H13C C13A H13D 107.7
C13A C14A C15A 108.9(18)
C13A C14A H14C 109.9
C15A C14A H14C 109.9
C13A C14A H14D 109.9
C15A C14A H14D 109.9
H14C C14A H14D 108.3
N4A C15A C14A 113.4(19)
N4A C15A H15C 108.9
C14A C15A H15C 108.9
N4A C15A H15D 108.9
C14A C15A H15D 108.9
H15C C15A H15D 107.7
N4A C16A C17A 106(2)
N4A C16A H16B 127.2
C17A C16A H16B 127.2
C16A C17A C18A 109(2)
C16A C17A H17B 125.5
C18A C17A H17B 125.5
C19A C18A C17A 108(2)
C19A C18A H18B 126.1
C17A C18A H18B 126.1
N4A C19A C18A 106(2)
N4A C19A H19B 126.8
C18A C19A H19B 126.8
S1A C20A H20D 109.5
S1A C20A H20E 109.5
H20D C20A H20E 109.5
S1A C20A H20F 109.5
H20D C20A H20F 109.5
H20E C20A H20F 109.5
S1A C21A H21D 109.5
S1A C21A H21E 109.5
H21D C21A H21E 109.5
S1A C21A H21F 109.5
H21D C21A H21F 109.5
H21E C21A H21F 109.5

loop_
_geom_bond_atom_site_label_1
_geom_bond_atom_site_label_2
_geom_bond_distance
Ru1 N3 2.04(2)
Ru1 N1 2.097(16)
Ru1 N2 2.162(15)
Ru1 S1 2.227(6)
Ru1 Cl1 2.408(6)
Ru1 Cl2 2.439(6)
S1 O1 1.508(15)
S1 C21 1.78(3)
S1 C20 1.87(2)
N1 C1 1.33(2)
N1 C5 1.36(3)
C1 C2 1.37(4)
C1 H1A 0.9300
N2 C6 1.48(2)
N2 C13 1.48(2)
N2 C7 1.50(2)
C2 C3 1.42(4)
C2 H2A 0.9300
N3 C8 1.36(3)
N3 C12 1.33(3)
C3 C4 1.35(3)
C3 H3A 0.9300
N4 C16 1.33(3)
N4 C19 1.37(3)
N4 C15 1.45(3)
C4 C5 1.42(3)
C4 H4A 0.9300
C5 C6 1.48(2)
C6 H6A 0.9700
C6 H6B 0.9700
C7 C8 1.52(3)
C7 H7A 0.9700
C7 H7B 0.9700
C8 C9 1.40(3)
C9 C10 1.42(4)
C9 H9A 0.9300
C10 C11 1.36(4)
C10 H10A 0.9300
C11 C12 1.36(4)
C11 H11A 0.9300
C12 H12A 0.9300
C13 C14 1.60(3)
C13 H13A 0.9700
C13 H13B 0.9700
C14 C15 1.52(3)
C14 H14A 0.9700
C14 H14B 0.9700
C15 H15A 0.9700
C15 H15B 0.9700
C16 C17 1.38(3)
C16 H16A 0.9300
C17 C18 1.40(4)
C17 H17A 0.9300
C18 C19 1.36(3)
C18 H18A 0.9300
C19 H19A 0.9300
C20 H20A 0.9600
C20 H20B 0.9600
C20 H20C 0.9600
C21 H21A 0.9600
C21 H21B 0.9600
C21 H21C 0.9600
Cl1A Ru1A 2.415(6)
N1A C5A 1.29(3)
N1A C1A 1.39(3)
N1A Ru1A 2.045(17)
C1A C2A 1.34(4)
C1A H1AA 0.9300
O1A S1A 1.484(18)
Ru1A N3A 2.116(17)
Ru1A N2A 2.161(13)
Ru1A S1A 2.243(6)
Ru1A Cl2A 2.417(6)
N2A C13A 1.48(2)
N2A C6A 1.51(3)
N2A C7A 1.54(2)
C2A C3A 1.38(5)
C2A H2AA 0.9300
N3A C8A 1.28(3)
N3A C12A 1.40(3)
C3A C4A 1.42(4)
C3A H3AA 0.9300
S1A C21A 1.73(2)
S1A C20A 1.79(3)
N4A C19A 1.37(3)
N4A C16A 1.38(3)
N4A C15A 1.45(2)
C4A C5A 1.39(3)
C4A H4AA 0.9300
C5A C6A 1.50(3)
C6A H6AA 0.9700
C6A H6AB 0.9700
C7A C8A 1.47(3)
C7A H7AA 0.9700
C7A H7AB 0.9700
C8A C9A 1.40(3)
C9A C10A 1.40(4)
C9A H9AA 0.9300
C10A C11A 1.42(4)
C10A H10B 0.9300
C11A C12A 1.37(4)
C11A H11B 0.9300
C12A H12B 0.9300
C13A C14A 1.50(2)
C13A H13C 0.9700
C13A H13D 0.9700
C14A C15A 1.55(3)
C14A H14C 0.9700
C14A H14D 0.9700
C15A H15C 0.9700
C15A H15D 0.9700
C16A C17A 1.39(4)
C16A H16B 0.9300
C17A C18A 1.38(4)
C17A H17B 0.9300
C18A C19A 1.39(3)
C18A H18B 0.9300
C19A H19B 0.9300
C20A H20D 0.9600
C20A H20E 0.9600
C20A H20F 0.9600
C21A H21D 0.9600
C21A H21E 0.9600
C21A H21F 0.9600

loop_
_geom_torsion_atom_site_label_1
_geom_torsion_atom_site_label_2
_geom_torsion_atom_site_label_3
_geom_torsion_atom_site_label_4
_geom_torsion
N3 Ru1 S1 O1 75.4(12)
N1 Ru1 S1 O1 93(4)
N2 Ru1 S1 O1 -7.3(11)
Cl1 Ru1 S1 O1 -99.5(11)
Cl2 Ru1 S1 O1 171.5(11)
N3 Ru1 S1 C21 -49.0(14)
N1 Ru1 S1 C21 -32(4)
N2 Ru1 S1 C21 -131.7(13)
Cl1 Ru1 S1 C21 136.0(13)
Cl2 Ru1 S1 C21 47.1(13)
N3 Ru1 S1 C20 -166.0(9)
N1 Ru1 S1 C20 -149(4)
N2 Ru1 S1 C20 111.3(8)
Cl1 Ru1 S1 C20 19.1(7)
Cl2 Ru1 S1 C20 -69.9(7)
N3 Ru1 N1 C1 84.4(18)
N2 Ru1 N1 C1 167.8(18)
S1 Ru1 N1 C1 67(5)
Cl1 Ru1 N1 C1 -100.8(17)
Cl2 Ru1 N1 C1 -11.7(17)
N3 Ru1 N1 C5 -82.6(14)
N2 Ru1 N1 C5 0.8(13)
S1 Ru1 N1 C5 -100(4)
Cl1 Ru1 N1 C5 92.1(13)
Cl2 Ru1 N1 C5 -178.8(13)
C5 N1 C1 C2 -1(3)
Ru1 N1 C1 C2 -167(2)
N3 Ru1 N2 C6 98.6(13)
N1 Ru1 N2 C6 14.7(12)
S1 Ru1 N2 C6 -171.3(11)
Cl1 Ru1 N2 C6 -76.9(11)
Cl2 Ru1 N2 C6 18(4)
N3 Ru1 N2 C13 -139.4(14)
N1 Ru1 N2 C13 136.7(13)
S1 Ru1 N2 C13 -49.3(13)
Cl1 Ru1 N2 C13 45.1(13)
Cl2 Ru1 N2 C13 140(3)
N3 Ru1 N2 C7 -20.7(12)
N1 Ru1 N2 C7 -104.5(12)
S1 Ru1 N2 C7 69.4(12)
Cl1 Ru1 N2 C7 163.8(11)
Cl2 Ru1 N2 C7 -101(3)
N1 C1 C2 C3 3(4)
N1 Ru1 N3 C8 88.7(16)
N2 Ru1 N3 C8 5.8(15)
S1 Ru1 N3 C8 -93.1(15)
Cl1 Ru1 N3 C8 43(5)
Cl2 Ru1 N3 C8 178.7(15)
N1 Ru1 N3 C12 -84(3)
N2 Ru1 N3 C12 -167(3)
S1 Ru1 N3 C12 94(3)
Cl1 Ru1 N3 C12 -129(4)
Cl2 Ru1 N3 C12 6(3)
C1 C2 C3 C4 -3(4)
C2 C3 C4 C5 0(4)
C1 N1 C5 C4 -2(3)
Ru1 N1 C5 C4 166(2)
C1 N1 C5 C6 175.0(19)
Ru1 N1 C5 C6 -17(2)
C3 C4 C5 N1 2(4)
C3 C4 C5 C6 -174(2)
C13 N2 C6 C5 -152.5(18)
C7 N2 C6 C5 86(2)
Ru1 N2 C6 C5 -29(2)
N1 C5 C6 N2 32(3)
C4 C5 C6 N2 -151(2)
C6 N2 C7 C8 -82(2)
C13 N2 C7 C8 154.4(17)
Ru1 N2 C7 C8 31.9(19)
C12 N3 C8 C9 5(3)
Ru1 N3 C8 C9 -168.8(18)
C12 N3 C8 C7 -175(2)
Ru1 N3 C8 C7 11(2)
N2 C7 C8 N3 -31(3)
N2 C7 C8 C9 149.6(19)
N3 C8 C9 C10 -6(3)
C7 C8 C9 C10 174(2)
C8 C9 C10 C11 3(4)
C9 C10 C11 C12 1(5)
C10 C11 C12 N3 -3(5)
C8 N3 C12 C11 0(4)
Ru1 N3 C12 C11 172(3)
C6 N2 C13 C14 -59(2)
C7 N2 C13 C14 66(2)
Ru1 N2 C13 C14 -177.4(14)
N2 C13 C14 C15 179.5(18)
C16 N4 C15 C14 -54(3)
C19 N4 C15 C14 121(2)
C13 C14 C15 N4 -176.8(17)
C19 N4 C16 C17 0(2)
C15 N4 C16 C17 175.6(19)
N4 C16 C17 C18 0(3)
C16 C17 C18 C19 1(3)
C17 C18 C19 N4 -1(3)
C16 N4 C19 C18 1(2)
C15 N4 C19 C18 -175.3(19)
C5A N1A C1A C2A -1(4)
Ru1A N1A C1A C2A 170(2)
C5A N1A Ru1A N3A 83.3(16)
C1A N1A Ru1A N3A -88(2)
C5A N1A Ru1A N2A 2.0(16)
C1A N1A Ru1A N2A -170(2)
C5A N1A Ru1A S1A -95.3(16)
C1A N1A Ru1A S1A 93(2)
C5A N1A Ru1A Cl1A 32(4)
C1A N1A Ru1A Cl1A -140(3)
C5A N1A Ru1A Cl2A 175.8(15)
C1A N1A Ru1A Cl2A 4(2)
N1A Ru1A N2A C13A -139.7(14)
N3A Ru1A N2A C13A 135.8(14)
S1A Ru1A N2A C13A -48.8(13)
Cl1A Ru1A N2A C13A 44.9(13)
Cl2A Ru1A N2A C13A 133(4)
N1A Ru1A N2A C6A -15.9(12)
N3A Ru1A N2A C6A -100.4(13)
S1A Ru1A N2A C6A 75.0(12)
Cl1A Ru1A N2A C6A 168.7(12)
Cl2A Ru1A N2A C6A -103(4)
N1A Ru1A N2A C7A 99.1(13)
N3A Ru1A N2A C7A 14.6(12)
S1A Ru1A N2A C7A -170.0(12)
Cl1A Ru1A N2A C7A -76.3(12)
Cl2A Ru1A N2A C7A 12(5)
N1A C1A C2A C3A 1(5)
N1A Ru1A N3A C8A -83.0(17)
N2A Ru1A N3A C8A -0.7(16)
S1A Ru1A N3A C8A -67(6)
Cl1A Ru1A N3A C8A 89.8(16)
Cl2A Ru1A N3A C8A 179.0(16)
N1A Ru1A N3A C12A 82.6(17)
N2A Ru1A N3A C12A 164.9(18)
S1A Ru1A N3A C12A 99(6)
Cl1A Ru1A N3A C12A -104.6(17)
Cl2A Ru1A N3A C12A -15.4(17)
C1A C2A C3A C4A 0(5)
N1A Ru1A S1A O1A 75.3(11)
N3A Ru1A S1A O1A 59(6)
N2A Ru1A S1A O1A -6.2(11)
Cl1A Ru1A S1A O1A -97.4(10)
Cl2A Ru1A S1A O1A 173.6(10)
N1A Ru1A S1A C21A -155.5(13)
N3A Ru1A S1A C21A -171(6)
N2A Ru1A S1A C21A 123.0(13)
Cl1A Ru1A S1A C21A 31.8(13)
Cl2A Ru1A S1A C21A -57.3(13)
N1A Ru1A S1A C20A -46.1(13)
N3A Ru1A S1A C20A -62(6)
N2A Ru1A S1A C20A -127.6(13)
Cl1A Ru1A S1A C20A 141.3(12)
Cl2A Ru1A S1A C20A 52.2(12)
C2A C3A C4A C5A -1(4)
C1A N1A C5A C4A 0(4)
Ru1A N1A C5A C4A -171.8(18)
C1A N1A C5A C6A -174(2)
Ru1A N1A C5A C6A 14(3)
C3A C4A C5A N1A 1(4)
C3A C4A C5A C6A 175(2)
N1A C5A C6A N2A -29(3)
C4A C5A C6A N2A 157(2)
C13A N2A C6A C5A 154.3(18)
C7A N2A C6A C5A -85(2)
Ru1A N2A C6A C5A 27(2)
C13A N2A C7A C8A -152.7(17)
C6A N2A C7A C8A 85(2)
Ru1A N2A C7A C8A -27(2)
C12A N3A C8A C9A 1(4)
Ru1A N3A C8A C9A 167.3(19)
C12A N3A C8A C7A 179(2)
Ru1A N3A C8A C7A -15(3)
N2A C7A C8A N3A 29(3)
N2A C7A C8A C9A -153(2)
N3A C8A C9A C10A -1(4)
C7A C8A C9A C10A -178(3)
C8A C9A C10A C11A 2(4)
C9A C10A C11A C12A -3(4)
C10A C11A C12A N3A 4(4)
C8A N3A C12A C11A -3(4)
Ru1A N3A C12A C11A -167.7(19)
C6A N2A C13A C14A 62(2)
C7A N2A C13A C14A -59(2)
Ru1A N2A C13A C14A -178.2(14)
N2A C13A C14A C15A 178.8(18)
C19A N4A C15A C14A 117(2)
C16A N4A C15A C14A -54(3)
C13A C14A C15A N4A -175.7(19)
C19A N4A C16A C17A 0(3)
C15A N4A C16A C17A 173(2)
N4A C16A C17A C18A -1(3)
C16A C17A C18A C19A 2(3)
C16A N4A C19A C18A 1(3)
C15A N4A C19A C18A -172(2)
C17A C18A C19A N4A -1(3)
